data_4027837
loop_
_publ_author_name
'Nayyef Aljaar'
'Chandi C. Malakar'
'J\"urgen Conrad'
'Wolfgang Frey'
'Uwe Beifuss'

_publ_section_title
;
 Reaction of 1-Nitroso-2-naphthols with \a-Functionalized Ketones and
 Related Compounds: The Unexpected Formation of Decarbonylated
 2-Substituted Naphtho[1,2-d][1,3]oxazoles
;
_journal_name_full 'Journal of Organic Chemistry'
_journal_page_first 154
_journal_page_last 166
_journal_paper_doi 10.1021/jo3022956
_journal_volume 78
_journal_year 2013
_chemical_formula_moiety 'C18 H13 N O3'
_chemical_formula_sum 'C18 H13 N O3'
_chemical_formula_weight 291.29
_chemical_name_systematic
; 
 ? 
;
_space_group_IT_number 14
_symmetry_cell_setting monoclinic
_symmetry_space_group_name_Hall '-P 2ybc'
_symmetry_space_group_name_H-M 'P 1 21/c 1'
_atom_sites_solution_hydrogens geom
_atom_sites_solution_primary direct
_atom_sites_solution_secondary difmap
_audit_creation_method SHELXL-97
_cell_angle_alpha 90.00
_cell_angle_beta 90.755(7)
_cell_angle_gamma 90.00
_cell_formula_units_Z 4
_cell_length_a 8.2811(8)
_cell_length_b 21.745(2)
_cell_length_c 7.6197(8)
_cell_measurement_reflns_used 2123
_cell_measurement_temperature 100(2)
_cell_measurement_theta_max 28.33
_cell_measurement_theta_min 1.87
_cell_volume 1372.0(2)
_computing_cell_refinement 'Bruker APEXII Software Suite, 2008'
_computing_data_collection 'Bruker APEXII Software Suite, 2008'
_computing_data_reduction 'Bruker APEXII Software Suite, 2008'
_computing_molecular_graphics 'SHELXTL-plus, XP (Sheldrick, 1991)'
_computing_structure_refinement 'SHELXL-97 (Sheldrick, 1997)'
_computing_structure_solution 'SHELXS-97 (Sheldrick, 1990)'
_diffrn_ambient_temperature 100(2)
_diffrn_measured_fraction_theta_full 0.998
_diffrn_measured_fraction_theta_max 0.998
_diffrn_measurement_device_type 'Bruker Kappa APEXII Duo'
_diffrn_measurement_method 'Omega + Phi Scans'
_diffrn_radiation_monochromator Triumph
_diffrn_radiation_source 'fine-focus sealed tube'
_diffrn_radiation_type MoK\a
_diffrn_radiation_wavelength 0.71073
_diffrn_reflns_av_R_equivalents 0.0712
_diffrn_reflns_av_sigmaI/netI 0.0627
_diffrn_reflns_limit_h_max 11
_diffrn_reflns_limit_h_min -11
_diffrn_reflns_limit_k_max 28
_diffrn_reflns_limit_k_min -29
_diffrn_reflns_limit_l_max 10
_diffrn_reflns_limit_l_min -10
_diffrn_reflns_number 23146
_diffrn_reflns_theta_full 28.33
_diffrn_reflns_theta_max 28.33
_diffrn_reflns_theta_min 1.87
_diffrn_standards_decay_% 0
_diffrn_standards_interval_count 0
_diffrn_standards_number 0
_exptl_absorpt_coefficient_mu 0.097
_exptl_absorpt_correction_T_max 0.7457
_exptl_absorpt_correction_T_min 0.7046
_exptl_absorpt_correction_type multi-scan
_exptl_absorpt_process_details 'Blessing, 1995'
_exptl_crystal_colour yellow
_exptl_crystal_density_diffrn 1.410
_exptl_crystal_description needle
_exptl_crystal_F_000 608
_exptl_crystal_size_max 0.37
_exptl_crystal_size_mid 0.14
_exptl_crystal_size_min 0.07
_refine_diff_density_max 0.300
_refine_diff_density_min -0.272
_refine_diff_density_rms 0.057
_refine_ls_extinction_method none
_refine_ls_goodness_of_fit_ref 1.057
_refine_ls_hydrogen_treatment constr
_refine_ls_matrix_type full
_refine_ls_number_parameters 199
_refine_ls_number_reflns 3400
_refine_ls_number_restraints 0
_refine_ls_restrained_S_all 1.057
_refine_ls_R_factor_all 0.0985
_refine_ls_R_factor_gt 0.0470
_refine_ls_shift/su_max 0.001
_refine_ls_shift/su_mean 0.000
_refine_ls_structure_factor_coef Fsqd
_refine_ls_weighting_details 'calc w=1/[\s^2^(Fo^2^)+(0.0405P)^2^+0.0000P] where P=(Fo^2^+2Fc^2^)/3'
_refine_ls_weighting_scheme calc
_refine_ls_wR_factor_gt 0.0874
_refine_ls_wR_factor_ref 0.0974
_reflns_number_gt 2123
_reflns_number_total 3400
_reflns_threshold_expression >2sigma(I)
_cod_data_source_file jo3022956_si_001.cif
_cod_data_source_block bei01
_cod_original_sg_symbol_H-M 'P 21/c'
_cod_database_code 4027837

loop_
_symmetry_equiv_pos_as_xyz
'x, y, z'
'-x, y+1/2, -z+1/2'
'-x, -y, -z'
'x, -y-1/2, z-1/2'

loop_
_atom_site_label
_atom_site_type_symbol
_atom_site_fract_x
_atom_site_fract_y
_atom_site_fract_z
_atom_site_U_iso_or_equiv
_atom_site_adp_type
_atom_site_occupancy
_atom_site_symmetry_multiplicity
_atom_site_calc_flag
_atom_site_refinement_flags
O1 O 0.41317(13) 0.65997(5) 0.27095(14) 0.0212(3) Uani 1 1 d .
N1 N 0.46116(14) 0.65325(6) 0.61023(16) 0.0142(3) Uani 1 1 d .
C1 C 0.54316(17) 0.61347(7) 0.5206(2) 0.0126(3) Uani 1 1 d .
O2 O 0.49696(12) 0.65436(5) 0.78834(13) 0.0160(3) Uani 1 1 d .
C2 C 0.49334(18) 0.61671(7) 0.3288(2) 0.0148(4) Uani 1 1 d .
O3 O 0.21314(13) 0.60847(5) 0.88905(15) 0.0220(3) Uani 1 1 d .
C3 C 0.54451(19) 0.56676(7) 0.2155(2) 0.0174(4) Uani 1 1 d .
H3 H 0.5100 0.5661 0.0961 0.021 Uiso 1 1 calc R
C4 C 0.63993(19) 0.52163(7) 0.2776(2) 0.0180(4) Uani 1 1 d .
H4 H 0.6692 0.4893 0.2003 0.022 Uiso 1 1 calc R
C5 C 0.70079(18) 0.51974(7) 0.4576(2) 0.0150(3) Uani 1 1 d .
C6 C 0.79944(18) 0.47120(7) 0.5106(2) 0.0183(4) Uani 1 1 d .
H6 H 0.8248 0.4397 0.4291 0.022 Uiso 1 1 calc R
C7 C 0.86095(19) 0.46806(8) 0.6792(2) 0.0215(4) Uani 1 1 d .
H7 H 0.9261 0.4342 0.7144 0.026 Uiso 1 1 calc R
C8 C 0.82722(19) 0.51471(8) 0.7973(2) 0.0222(4) Uani 1 1 d .
H8 H 0.8724 0.5133 0.9124 0.027 Uiso 1 1 calc R
C9 C 0.72800(18) 0.56335(7) 0.7485(2) 0.0172(4) Uani 1 1 d .
H9 H 0.7059 0.5950 0.8307 0.021 Uiso 1 1 calc R
C10 C 0.66011(18) 0.56635(7) 0.5798(2) 0.0134(3) Uani 1 1 d .
C11 C 0.38594(18) 0.69558(7) 0.8706(2) 0.0148(3) Uani 1 1 d .
H11A H 0.3626 0.7305 0.7908 0.018 Uiso 1 1 calc R
H11B H 0.4359 0.7123 0.9793 0.018 Uiso 1 1 calc R
C12 C 0.22951(18) 0.66335(7) 0.9150(2) 0.0145(3) Uani 1 1 d .
C13 C 0.09762(18) 0.70115(7) 0.9903(2) 0.0138(3) Uani 1 1 d .
C14 C -0.04142(18) 0.67151(7) 1.0484(2) 0.0176(4) Uani 1 1 d .
H14 H -0.0488 0.6280 1.0416 0.021 Uiso 1 1 calc R
C15 C -0.16794(19) 0.70485(8) 1.1154(2) 0.0210(4) Uani 1 1 d .
H15 H -0.2618 0.6843 1.1552 0.025 Uiso 1 1 calc R
C16 C -0.15825(19) 0.76831(8) 1.1249(2) 0.0213(4) Uani 1 1 d .
H16 H -0.2453 0.7912 1.1717 0.026 Uiso 1 1 calc R
C17 C -0.02168(19) 0.79850(8) 1.0663(2) 0.0188(4) Uani 1 1 d .
H17 H -0.0158 0.8421 1.0721 0.023 Uiso 1 1 calc R
C18 C 0.10663(19) 0.76520(7) 0.9991(2) 0.0160(3) Uani 1 1 d .
H18 H 0.2002 0.7859 0.9592 0.019 Uiso 1 1 calc R

loop_
_atom_site_aniso_label
_atom_site_aniso_U_11
_atom_site_aniso_U_22
_atom_site_aniso_U_33
_atom_site_aniso_U_23
_atom_site_aniso_U_13
_atom_site_aniso_U_12
O1 0.0279(7) 0.0176(6) 0.0181(6) 0.0016(5) -0.0008(5) 0.0059(5)
N1 0.0137(7) 0.0174(7) 0.0115(7) 0.0007(6) 0.0010(5) -0.0015(5)
C1 0.0100(8) 0.0117(8) 0.0162(8) 0.0002(6) 0.0021(6) -0.0034(6)
O2 0.0170(6) 0.0194(6) 0.0118(6) -0.0025(5) 0.0010(4) 0.0045(5)
C2 0.0137(8) 0.0157(9) 0.0150(9) 0.0023(7) 0.0033(6) -0.0019(6)
O3 0.0248(7) 0.0142(6) 0.0271(7) -0.0042(5) 0.0039(5) -0.0006(5)
C3 0.0211(9) 0.0182(9) 0.0129(8) -0.0009(7) 0.0028(7) -0.0016(7)
C4 0.0217(9) 0.0153(9) 0.0173(9) -0.0039(7) 0.0064(7) -0.0011(7)
C5 0.0128(8) 0.0151(8) 0.0171(9) -0.0001(7) 0.0037(6) -0.0028(6)
C6 0.0147(8) 0.0153(9) 0.0250(10) -0.0023(7) 0.0041(7) 0.0003(7)
C7 0.0152(9) 0.0194(10) 0.0300(10) 0.0042(8) -0.0014(7) 0.0033(7)
C8 0.0163(9) 0.0266(10) 0.0236(10) 0.0020(8) -0.0036(7) 0.0008(7)
C9 0.0133(8) 0.0195(9) 0.0189(9) -0.0011(7) 0.0023(7) -0.0008(7)
C10 0.0115(8) 0.0121(8) 0.0165(9) 0.0019(6) 0.0032(6) -0.0027(6)
C11 0.0159(8) 0.0138(8) 0.0146(8) -0.0034(7) 0.0033(6) 0.0038(6)
C12 0.0165(8) 0.0164(9) 0.0105(8) -0.0001(7) -0.0033(6) 0.0021(6)
C13 0.0146(8) 0.0155(9) 0.0111(8) -0.0018(7) -0.0019(6) 0.0009(6)
C14 0.0185(9) 0.0182(9) 0.0162(9) 0.0015(7) -0.0014(7) -0.0027(7)
C15 0.0121(8) 0.0311(11) 0.0198(9) 0.0034(8) 0.0007(7) -0.0021(7)
C16 0.0157(9) 0.0294(10) 0.0188(9) -0.0028(8) 0.0002(7) 0.0075(7)
C17 0.0211(9) 0.0183(9) 0.0171(9) -0.0025(7) -0.0024(7) 0.0046(7)
C18 0.0149(8) 0.0190(9) 0.0141(8) -0.0024(7) -0.0001(6) -0.0013(7)

loop_
_atom_type_symbol
_atom_type_description
_atom_type_scat_dispersion_real
_atom_type_scat_dispersion_imag
_atom_type_scat_source
C C 0.0033 0.0016 'International Tables Vol C Tables 4.2.6.8 and 6.1.1.4'
H H 0.0000 0.0000 'International Tables Vol C Tables 4.2.6.8 and 6.1.1.4'
N N 0.0061 0.0033 'International Tables Vol C Tables 4.2.6.8 and 6.1.1.4'
O O 0.0106 0.0060 'International Tables Vol C Tables 4.2.6.8 and 6.1.1.4'

loop_
_geom_angle_atom_site_label_1
_geom_angle_atom_site_label_2
_geom_angle_atom_site_label_3
_geom_angle
C1 N1 O2 114.84(12)
N1 C1 C10 130.28(14)
N1 C1 C2 109.80(13)
C10 C1 C2 119.75(13)
N1 O2 C11 107.99(11)
O1 C2 C3 121.27(15)
O1 C2 C1 121.33(14)
C3 C2 C1 117.40(14)
C4 C3 C2 120.77(15)
C4 C3 H3 119.6
C2 C3 H3 119.6
C3 C4 C5 123.23(15)
C3 C4 H4 118.4
C5 C4 H4 118.4
C6 C5 C10 119.67(15)
C6 C5 C4 119.31(15)
C10 C5 C4 121.02(14)
C7 C6 C5 121.11(16)
C7 C6 H6 119.4
C5 C6 H6 119.4
C6 C7 C8 119.58(16)
C6 C7 H7 120.2
C8 C7 H7 120.2
C7 C8 C9 120.50(16)
C7 C8 H8 119.7
C9 C8 H8 119.7
C8 C9 C10 120.77(16)
C8 C9 H9 119.6
C10 C9 H9 119.6
C9 C10 C5 118.27(14)
C9 C10 C1 124.58(14)
C5 C10 C1 117.11(14)
O2 C11 C12 111.31(12)
O2 C11 H11A 109.4
C12 C11 H11A 109.4
O2 C11 H11B 109.4
C12 C11 H11B 109.4
H11A C11 H11B 108.0
O3 C12 C13 121.58(14)
O3 C12 C11 120.73(14)
C13 C12 C11 117.69(13)
C18 C13 C14 119.27(14)
C18 C13 C12 122.04(14)
C14 C13 C12 118.66(14)
C15 C14 C13 120.57(15)
C15 C14 H14 119.7
C13 C14 H14 119.7
C14 C15 C16 120.01(15)
C14 C15 H15 120.0
C16 C15 H15 120.0
C15 C16 C17 120.14(15)
C15 C16 H16 119.9
C17 C16 H16 119.9
C16 C17 C18 120.20(16)
C16 C17 H17 119.9
C18 C17 H17 119.9
C17 C18 C13 119.80(15)
C17 C18 H18 120.1
C13 C18 H18 120.1

loop_
_geom_bond_atom_site_label_1
_geom_bond_atom_site_label_2
_geom_bond_distance
O1 C2 1.2296(18)
N1 C1 1.2994(19)
N1 O2 1.3855(15)
C1 C10 1.476(2)
C1 C2 1.515(2)
O2 C11 1.4341(17)
C2 C3 1.454(2)
O3 C12 1.2169(17)
C3 C4 1.342(2)
C3 H3 0.9500
C4 C5 1.456(2)
C4 H4 0.9500
C5 C6 1.391(2)
C5 C10 1.419(2)
C6 C7 1.377(2)
C6 H6 0.9500
C7 C8 1.387(2)
C7 H7 0.9500
C8 C9 1.387(2)
C8 H8 0.9500
C9 C10 1.398(2)
C9 H9 0.9500
C11 C12 1.515(2)
C11 H11A 0.9900
C11 H11B 0.9900
C12 C13 1.488(2)
C13 C18 1.396(2)
C13 C14 1.397(2)
C14 C15 1.378(2)
C14 H14 0.9500
C15 C16 1.384(2)
C15 H15 0.9500
C16 C17 1.387(2)
C16 H16 0.9500
C17 C18 1.389(2)
C17 H17 0.9500
C18 H18 0.9500

loop_
_geom_torsion_atom_site_label_1
_geom_torsion_atom_site_label_2
_geom_torsion_atom_site_label_3
_geom_torsion_atom_site_label_4
_geom_torsion
O2 N1 C1 C10 4.8(2)
O2 N1 C1 C2 -179.99(11)
C1 N1 O2 C11 -174.15(12)
N1 C1 C2 O1 13.8(2)
C10 C1 C2 O1 -170.42(14)
N1 C1 C2 C3 -166.42(13)
C10 C1 C2 C3 9.4(2)
O1 C2 C3 C4 176.05(15)
C1 C2 C3 C4 -3.7(2)
C2 C3 C4 C5 -1.2(2)
C3 C4 C5 C6 -179.85(15)
C3 C4 C5 C10 0.6(2)
C10 C5 C6 C7 -1.1(2)
C4 C5 C6 C7 179.28(14)
C5 C6 C7 C8 -1.5(2)
C6 C7 C8 C9 2.1(2)
C7 C8 C9 C10 0.0(2)
C8 C9 C10 C5 -2.6(2)
C8 C9 C10 C1 174.87(14)
C6 C5 C10 C9 3.1(2)
C4 C5 C10 C9 -177.28(14)
C6 C5 C10 C1 -174.51(13)
C4 C5 C10 C1 5.1(2)
N1 C1 C10 C9 -12.6(3)
C2 C1 C10 C9 172.60(14)
N1 C1 C10 C5 164.89(15)
C2 C1 C10 C5 -9.9(2)
N1 O2 C11 C12 85.22(14)
O2 C11 C12 O3 3.8(2)
O2 C11 C12 C13 -175.98(12)
O3 C12 C13 C18 -171.31(15)
C11 C12 C13 C18 8.4(2)
O3 C12 C13 C14 6.5(2)
C11 C12 C13 C14 -173.73(14)
C18 C13 C14 C15 -0.7(2)
C12 C13 C14 C15 -178.58(14)
C13 C14 C15 C16 0.3(2)
C14 C15 C16 C17 0.3(2)
C15 C16 C17 C18 -0.5(2)
C16 C17 C18 C13 0.1(2)
C14 C13 C18 C17 0.4(2)
C12 C13 C18 C17 178.28(14)
